data_4113036
loop_
_publ_author_name
'Xiao-Chun Huang'
'Jie-Peng Zhang'
'Xiao-Ming Chen'

_publ_contact_author
;
       Chen, Xiao-Ming
       School of Chemistry and Chemical Engineering
       Sun Yat-Sen University
       Guangzhou, 510275
       P. R. China
;
_publ_contact_author_email cescxm@zsu.edu.cn
_publ_contact_author_fax '86 20 84112245'
_publ_contact_author_phone 86-20-84113986
_publ_section_title
;
 A New Route to Supramolecular Isomers via Molecular Templating: Nanosized
 Molecular Polygons of Copper(I) 2-Methylimidazolates
;
_journal_name_full 'Journal of the American Chemical Society'
_journal_page_first 13218
_journal_page_last 13219
_journal_paper_doi 10.1021/ja045249l
_journal_volume 126
_journal_year 2004
_chemical_formula_sum 'C39 H48 Cu8 N16'
_chemical_formula_weight 1249.25
_chemical_name_systematic
;
  ?
;
_space_group_IT_number 36
_symmetry_cell_setting orthorhombic
_symmetry_space_group_name_Hall 'C 2c -2'
_symmetry_space_group_name_H-M 'C m c 21'
_atom_sites_solution_hydrogens geom
_atom_sites_solution_primary direct
_atom_sites_solution_secondary difmap
_audit_creation_method SHELXL-97
_cell_angle_alpha 90.00
_cell_angle_beta 90.00
_cell_angle_gamma 90.00
_cell_formula_units_Z 4
_cell_length_a 20.7600(14)
_cell_length_b 10.8497(7)
_cell_length_c 21.0042(14)
_cell_measurement_temperature 123(2)
_cell_volume 4731.0(5)
_computing_cell_refinement
;
         'SAINT-PLUS for Windows NT, Ver. 6.0, Bruker AXS Inc., 1997.'
;
_computing_data_collection
;
         'SMART for Windows NT, Bruker AXS Inc., 1998.'
;
_computing_data_reduction
;
          'SAINT-PLUS for Windows NT, Ver. 6.0,Bruker AXS Inc., 1997.'
;
_computing_molecular_graphics
;
      'XP-Interactive Molecular Graphics, Ver. 6.10, Bruker AXS Inc., 2000.'
;
_computing_publication_material 'SHELXTL-Bruker AXS Inc., 1998.'
_computing_structure_refinement 'SHELXL-97 (Sheldrick, 1997)'
_computing_structure_solution 'SHELXS-97 (Sheldrick, 1990)'
_diffrn_ambient_temperature 123(2)
_diffrn_measured_fraction_theta_full 0.999
_diffrn_measured_fraction_theta_max 0.999
_diffrn_measurement_device_type 'Bruker Apex CCD'
_diffrn_measurement_method '\w scan'
_diffrn_radiation_monochromator graphite
_diffrn_radiation_source 'fine-focus sealed tube'
_diffrn_radiation_type MoK\a
_diffrn_radiation_wavelength 0.71073
_diffrn_reflns_av_R_equivalents 0.0436
_diffrn_reflns_av_sigmaI/netI 0.0533
_diffrn_reflns_limit_h_max 27
_diffrn_reflns_limit_h_min -27
_diffrn_reflns_limit_k_max 13
_diffrn_reflns_limit_k_min -14
_diffrn_reflns_limit_l_max 27
_diffrn_reflns_limit_l_min -19
_diffrn_reflns_number 15355
_diffrn_reflns_theta_full 27.99
_diffrn_reflns_theta_max 27.99
_diffrn_reflns_theta_min 1.94
_exptl_absorpt_coefficient_mu 3.571
_exptl_absorpt_correction_T_max 0.5353
_exptl_absorpt_correction_T_min 0.4139
_exptl_absorpt_correction_type SADABS
_exptl_crystal_colour 'pale yellow'
_exptl_crystal_density_diffrn 1.754
_exptl_crystal_description plate
_exptl_crystal_F_000 2504
_exptl_crystal_size_max 0.30
_exptl_crystal_size_mid 0.22
_exptl_crystal_size_min 0.20
_refine_diff_density_max 0.761
_refine_diff_density_min -0.428
_refine_diff_density_rms 0.116
_refine_ls_abs_structure_details 'Flack H D (1983), Acta Cryst. A39, 876-881'
_refine_ls_abs_structure_Flack 0.01(2)
_refine_ls_extinction_method none
_refine_ls_goodness_of_fit_ref 1.035
_refine_ls_hydrogen_treatment mixed
_refine_ls_matrix_type full
_refine_ls_number_parameters 276
_refine_ls_number_reflns 5321
_refine_ls_number_restraints 8
_refine_ls_restrained_S_all 1.036
_refine_ls_R_factor_all 0.0531
_refine_ls_R_factor_gt 0.0431
_refine_ls_shift/su_max 0.000
_refine_ls_shift/su_mean 0.000
_refine_ls_structure_factor_coef Fsqd
_refine_ls_weighting_details 'calc w=1/[\s^2^(Fo^2^)+(0.0487P)^2^+0.0000P] where P=(Fo^2^+2Fc^2^)/3'
_refine_ls_weighting_scheme calc
_refine_ls_wR_factor_gt 0.0936
_refine_ls_wR_factor_ref 0.0978
_reflns_number_gt 4558
_reflns_number_total 5321
_reflns_threshold_expression >2sigma(I)
_cod_data_source_file ja045249lsi20040812_020015_2.cif
_cod_data_source_block compound_2
_cod_database_code 4113036

loop_
_symmetry_equiv_pos_as_xyz
'x, y, z'
'-x, -y, z+1/2'
'x, -y, z+1/2'
'-x, y, z'
'x+1/2, y+1/2, z'
'-x+1/2, -y+1/2, z+1/2'
'x+1/2, -y+1/2, z+1/2'
'-x+1/2, y+1/2, z'

loop_
_atom_site_label
_atom_site_type_symbol
_atom_site_fract_x
_atom_site_fract_y
_atom_site_fract_z
_atom_site_U_iso_or_equiv
_atom_site_adp_type
_atom_site_occupancy
_atom_site_symmetry_multiplicity
_atom_site_calc_flag
_atom_site_refinement_flags
Cu1 Cu 0.36285(3) 0.17740(6) 0.35945(3) 0.02748(16) Uani 1 1 d .
Cu2 Cu 0.18496(3) -0.17329(6) 0.25649(3) 0.02762(16) Uani 1 1 d .
Cu3 Cu 0.18240(3) -0.56871(5) 0.07399(3) 0.02523(15) Uani 1 1 d .
Cu4 Cu 0.36257(3) -0.91458(6) -0.02235(3) 0.02909(16) Uani 1 1 d .
N1 N 0.44619(19) 0.2422(4) 0.3666(2) 0.0282(10) Uani 1 1 d .
N2 N 0.2850(2) 0.0938(4) 0.3470(2) 0.0263(10) Uani 1 1 d .
N3 N 0.2162(2) -0.0416(4) 0.3041(2) 0.0246(10) Uani 1 1 d .
N4 N 0.1561(2) -0.2934(4) 0.1998(2) 0.0269(10) Uani 1 1 d .
N5 N 0.1543(2) -0.4486(4) 0.1301(2) 0.0265(10) Uani 1 1 d .
N6 N 0.2144(2) -0.6967(4) 0.0230(2) 0.0250(10) Uani 1 1 d .
N7 N 0.2839(2) -0.8334(4) -0.0146(2) 0.0256(10) Uani 1 1 d .
N8 N 0.44591(18) -0.9753(4) -0.0216(2) 0.0268(9) Uani 1 1 d .
C1 C 0.5000 0.1804(7) 0.3521(4) 0.0276(16) Uani 1 2 d S
C2 C 0.4674(2) 0.3520(5) 0.3930(3) 0.0313(12) Uani 1 1 d .
H2 H 0.4407 0.4165 0.4086 0.038 Uiso 1 1 calc R
C3 C 0.5000 0.0538(7) 0.3207(4) 0.0362(18) Uani 1 2 d S
H3A H 0.5000 0.0617 0.2752 0.043 Uiso 1 2 d SR
H3B H 0.4626 0.0087 0.3341 0.043 Uiso 1 1 d R
C4 C 0.2786(2) -0.0141(5) 0.3139(3) 0.0247(12) Uani 1 1 d .
C5 C 0.1824(3) 0.0526(5) 0.3322(3) 0.0250(11) Uani 1 1 d .
H5 H 0.1368 0.0589 0.3334 0.030 Uiso 1 1 calc R
C6 C 0.2233(3) 0.1342(5) 0.3576(3) 0.0260(11) Uani 1 1 d .
H6 H 0.2117 0.2077 0.3793 0.031 Uiso 1 1 calc R
C7 C 0.3332(3) -0.0875(5) 0.2898(3) 0.0339(14) Uani 1 1 d .
H7A H 0.3168 -0.1614 0.2684 0.051 Uiso 1 1 calc R
H7B H 0.3608 -0.1119 0.3254 0.051 Uiso 1 1 calc R
H7C H 0.3581 -0.0381 0.2595 0.051 Uiso 1 1 calc R
C8 C 0.1909(2) -0.3703(6) 0.1657(3) 0.0270(10) Uani 1 1 d .
C9 C 0.0918(3) -0.4138(5) 0.1435(3) 0.0357(14) Uani 1 1 d .
H9 H 0.0542 -0.4501 0.1259 0.043 Uiso 1 1 calc R
C10 C 0.0926(3) -0.3207(5) 0.1854(3) 0.0339(13) Uani 1 1 d .
H10 H 0.0558 -0.2803 0.2024 0.041 Uiso 1 1 calc R
C11 C 0.2627(2) -0.3739(7) 0.1651(3) 0.0334(11) Uani 1 1 d .
H11A H 0.2796 -0.3098 0.1934 0.050 Uiso 1 1 calc R
H11B H 0.2783 -0.3596 0.1217 0.050 Uiso 1 1 calc R
H11C H 0.2775 -0.4549 0.1799 0.050 Uiso 1 1 calc R
C12 C 0.2763(2) -0.7292(5) 0.0172(3) 0.0258(12) Uani 1 1 d .
C13 C 0.2232(3) -0.8708(5) -0.0323(3) 0.0257(12) Uani 1 1 d .
H13 H 0.2130 -0.9416 -0.0569 0.031 Uiso 1 1 calc R
C14 C 0.1801(3) -0.7872(5) -0.0079(3) 0.0286(12) Uani 1 1 d .
H14 H 0.1346 -0.7911 -0.0117 0.034 Uiso 1 1 calc R
C15 C 0.3312(3) -0.6555(6) 0.0444(3) 0.0374(14) Uani 1 1 d .
H15A H 0.3141 -0.5843 0.0677 0.056 Uiso 1 1 calc R
H15B H 0.3591 -0.6268 0.0098 0.056 Uiso 1 1 calc R
H15C H 0.3562 -0.7073 0.0736 0.056 Uiso 1 1 calc R
C16 C 0.5000 -0.9126(7) -0.0379(4) 0.0294(18) Uani 1 2 d S
C17 C 0.4674(2) -1.0836(4) 0.0061(3) 0.0285(11) Uani 1 1 d .
H17 H 0.4407 -1.1474 0.0224 0.034 Uiso 1 1 calc R
C18 C 0.5000 -0.7874(8) -0.0680(5) 0.049(2) Uani 1 2 d S
H18A H 0.5000 -0.7959 -0.1135 0.059 Uiso 1 2 d SR
H18B H 0.5375 -0.7422 -0.0549 0.059 Uiso 1 1 d R
C19 C 0.5000 -0.2205(15) 0.1967(8) 0.126(6) Uiso 1 2 d SD
H19 H 0.5000 -0.1536 0.2259 0.151 Uiso 1 2 calc SR
C20 C 0.4449(6) -0.2736(10) 0.1736(5) 0.132(5) Uiso 1 1 d D
H20 H 0.4048 -0.2404 0.1870 0.158 Uiso 1 1 calc R
C21 C 0.4439(5) -0.3722(9) 0.1321(4) 0.101(3) Uiso 1 1 d D
H21 H 0.4039 -0.4023 0.1165 0.121 Uiso 1 1 calc R
C22 C 0.5000 -0.4266(11) 0.1132(6) 0.074(3) Uiso 1 2 d SD
C23 C 0.5000 -0.5270(15) 0.0677(8) 0.126(6) Uiso 1 2 d SD
H23A H 0.5000 -0.4961 0.0248 0.151 Uiso 1 2 d SR
H23B H 0.4626 -0.5772 0.0745 0.151 Uiso 1 1 d R

loop_
_atom_site_aniso_label
_atom_site_aniso_U_11
_atom_site_aniso_U_22
_atom_site_aniso_U_33
_atom_site_aniso_U_23
_atom_site_aniso_U_13
_atom_site_aniso_U_12
Cu1 0.0280(3) 0.0267(3) 0.0277(4) -0.0005(3) -0.0015(3) -0.0035(3)
Cu2 0.0335(3) 0.0253(3) 0.0241(4) -0.0031(3) 0.0000(3) -0.0045(3)
Cu3 0.0272(3) 0.0245(3) 0.0240(3) -0.0033(3) -0.0017(3) 0.0017(2)
Cu4 0.0241(3) 0.0319(3) 0.0313(4) 0.0016(3) 0.0024(3) 0.0057(3)
N1 0.027(2) 0.026(2) 0.031(3) 0.0051(19) -0.004(2) -0.0007(18)
N2 0.038(3) 0.024(2) 0.016(2) 0.0031(18) 0.0036(19) -0.0081(19)
N3 0.031(2) 0.020(2) 0.022(3) -0.0029(19) 0.0021(19) -0.0044(18)
N4 0.029(2) 0.027(2) 0.025(3) -0.0041(19) -0.0017(19) -0.0027(19)
N5 0.024(2) 0.033(2) 0.023(3) -0.0007(19) -0.0027(17) -0.0057(19)
N6 0.027(2) 0.024(2) 0.024(3) 0.0046(19) -0.0025(19) 0.0025(18)
N7 0.025(2) 0.024(2) 0.027(3) 0.0026(19) 0.0007(19) 0.0048(17)
N8 0.0212(19) 0.032(2) 0.027(2) -0.004(2) -0.0018(19) 0.0012(17)
C1 0.036(4) 0.032(4) 0.015(4) 0.005(3) 0.000 0.000
C2 0.033(3) 0.027(3) 0.034(3) -0.001(2) 0.001(2) 0.003(2)
C3 0.044(4) 0.038(4) 0.027(4) -0.008(3) 0.000 0.000
C4 0.031(3) 0.022(3) 0.021(3) 0.004(2) -0.001(2) 0.002(2)
C5 0.032(3) 0.022(3) 0.021(3) 0.003(2) 0.003(2) 0.002(2)
C6 0.028(3) 0.025(3) 0.025(3) -0.001(2) 0.003(2) 0.001(2)
C7 0.034(3) 0.026(3) 0.042(4) -0.005(3) 0.010(3) -0.001(2)
C8 0.031(2) 0.026(2) 0.023(3) 0.0053(19) 0.002(3) 0.002(3)
C9 0.031(3) 0.039(3) 0.037(4) -0.014(3) 0.005(3) -0.008(2)
C10 0.029(3) 0.034(3) 0.039(4) -0.006(3) 0.007(2) -0.003(2)
C11 0.032(3) 0.038(3) 0.031(3) -0.003(2) -0.006(3) -0.002(3)
C12 0.030(3) 0.029(3) 0.018(3) 0.003(2) -0.007(2) 0.005(2)
C13 0.033(3) 0.023(3) 0.021(3) 0.000(2) -0.001(2) -0.001(2)
C14 0.027(3) 0.031(3) 0.028(3) 0.000(2) 0.000(2) 0.002(2)
C15 0.035(3) 0.036(3) 0.041(4) 0.007(3) -0.002(3) 0.003(3)
C16 0.040(4) 0.021(4) 0.027(5) -0.006(3) 0.000 0.000
C17 0.028(2) 0.022(2) 0.036(3) -0.005(2) 0.004(2) -0.002(2)
C18 0.044(5) 0.045(5) 0.058(7) 0.013(5) 0.000 0.000

loop_
_atom_type_symbol
_atom_type_description
_atom_type_scat_dispersion_real
_atom_type_scat_dispersion_imag
_atom_type_scat_source
C C 0.0033 0.0016 'International Tables Vol C Tables 4.2.6.8 and 6.1.1.4'
H H 0.0000 0.0000 'International Tables Vol C Tables 4.2.6.8 and 6.1.1.4'
N N 0.0061 0.0033 'International Tables Vol C Tables 4.2.6.8 and 6.1.1.4'
Cu Cu 0.3201 1.2651 'International Tables Vol C Tables 4.2.6.8 and 6.1.1.4'

loop_
_geom_angle_atom_site_label_1
_geom_angle_atom_site_label_2
_geom_angle_atom_site_label_3
_geom_angle
_geom_angle_site_symmetry_1
_geom_angle_site_symmetry_3
N2 Cu1 N1 172.1(2) . .
N2 Cu1 Cu2 82.51(14) . 8
N1 Cu1 Cu2 99.63(14) . 8
N3 Cu2 N4 172.8(2) . .
N3 Cu2 Cu1 98.52(14) . 8_545
N4 Cu2 Cu1 88.62(14) . 8_545
N5 Cu3 N6 175.2(2) . .
N5 Cu3 Cu4 86.21(14) . 8
N6 Cu3 Cu4 98.54(14) . 8
N8 Cu4 N7 170.7(2) . .
N8 Cu4 Cu3 95.39(15) . 8_545
N7 Cu4 Cu3 85.77(14) . 8_545
C1 N1 C2 104.9(4) . .
C1 N1 Cu1 124.4(4) . .
C2 N1 Cu1 130.4(3) . .
C4 N2 C6 105.3(5) . .
C4 N2 Cu1 124.8(4) . .
C6 N2 Cu1 128.9(4) . .
C4 N3 C5 105.1(4) . .
C4 N3 Cu2 126.1(4) . .
C5 N3 Cu2 128.6(3) . .
C8 N4 C10 105.6(4) . .
C8 N4 Cu2 127.9(4) . .
C10 N4 Cu2 126.5(4) . .
C8 N5 C9 103.9(4) . .
C8 N5 Cu3 127.8(4) . .
C9 N5 Cu3 128.3(4) . .
C12 N6 C14 105.4(5) . .
C12 N6 Cu3 126.0(4) . .
C14 N6 Cu3 128.0(4) . .
C12 N7 C13 106.3(4) . .
C12 N7 Cu4 123.5(4) . .
C13 N7 Cu4 129.8(4) . .
C16 N8 C17 105.4(4) . .
C16 N8 Cu4 126.4(4) . .
C17 N8 Cu4 127.3(3) . .
N1 C1 N1 113.2(7) 4_655 .
N1 C1 C3 123.4(3) 4_655 .
N1 C1 C3 123.4(3) . .
C2 C2 N1 108.5(3) 4_655 .
N3 C4 N2 111.3(5) . .
N3 C4 C7 124.5(5) . .
N2 C4 C7 124.2(5) . .
C6 C5 N3 109.8(5) . .
C5 C6 N2 108.5(5) . .
N4 C8 N5 112.8(4) . .
N4 C8 C11 124.8(6) . .
N5 C8 C11 122.4(5) . .
C10 C9 N5 109.2(5) . .
C9 C10 N4 108.4(5) . .
N7 C12 N6 112.7(5) . .
N7 C12 C15 123.8(5) . .
N6 C12 C15 123.6(5) . .
C14 C13 N7 107.5(5) . .
C13 C14 N6 108.1(5) . .
N8 C16 N8 111.8(6) . 4_655
N8 C16 C18 124.1(3) . .
N8 C16 C18 124.1(3) 4_655 .
C17 C17 N8 108.7(3) 4_655 .
C20 C19 C20 113.3(18) . 4_655
C19 C20 C21 124.3(14) . .
C22 C21 C20 120.3(12) . .
C21 C22 C21 117.2(13) 4_655 .
C21 C22 C23 121.1(7) 4_655 .
C21 C22 C23 121.1(7) . .

loop_
_geom_bond_atom_site_label_1
_geom_bond_atom_site_label_2
_geom_bond_distance
_geom_bond_site_symmetry_2
Cu1 N2 1.871(5) .
Cu1 N1 1.874(4) .
Cu1 Cu2 2.8786(9) 8
Cu2 N3 1.861(4) .
Cu2 N4 1.865(4) .
Cu2 Cu1 2.8786(9) 8_545
Cu3 N5 1.851(5) .
Cu3 N6 1.875(4) .
Cu3 Cu4 2.7863(9) 8
Cu4 N8 1.851(4) .
Cu4 N7 1.864(4) .
Cu4 Cu3 2.7863(9) 8_545
N1 C1 1.338(6) .
N1 C2 1.387(7) .
N2 C4 1.367(7) .
N2 C6 1.372(7) .
N3 C4 1.344(6) .
N3 C5 1.373(6) .
N4 C8 1.315(7) .
N4 C10 1.384(7) .
N5 C8 1.364(7) .
N5 C9 1.381(7) .
N6 C12 1.338(6) .
N6 C14 1.376(7) .
N7 C12 1.322(7) .
N7 C13 1.374(7) .
N8 C16 1.356(6) .
N8 C17 1.386(6) .
C1 N1 1.338(6) 4_655
C1 C3 1.523(10) .
C2 C2 1.352(10) 4_655
C4 C7 1.476(7) .
C5 C6 1.338(7) .
C8 C11 1.492(6) .
C9 C10 1.339(7) .
C12 C15 1.506(8) .
C13 C14 1.373(8) .
C16 N8 1.356(6) 4_655
C16 C18 1.498(11) .
C17 C17 1.356(10) 4_655
C19 C20 1.369(8) .
C19 C20 1.369(8) 4_655
C20 C21 1.381(8) .
C21 C22 1.365(8) .
C22 C21 1.365(8) 4_655
C22 C23 1.450(19) .
